data_4338203
loop_
_publ_author_name
'Lima, Lu\'is M P'
'Halime, Zakaria'
'Marion, Ronan'
'Camus, Nathalie'
'Delgado, Rita'
'Platas-Iglesias, Carlos'
'Tripier, Rapha\"el'

_publ_section_title
;
 Monopicolinate Cross-Bridged Cyclam Combining Very Fast Complexation with
 Very High Stability and Inertness of Its Copper(II) Complex.
;
_journal_issue 10
_journal_name_full 'Inorganic chemistry'
_journal_page_first 5269
_journal_page_last 5279
_journal_paper_doi 10.1021/ic500491c
_journal_volume 53
_journal_year 2014
_chemical_absolute_configuration ad
_chemical_formula_moiety
;
C19 H33 N5 O2 2+, (Cl O4 -)2
;
_chemical_formula_sum 'C19 H33 Cl2 N5 O10'
_chemical_formula_weight 562.4
_chemical_name_systematic
;
? 
;
_space_group_IT_number 9
_symmetry_cell_setting monoclinic
_symmetry_Int_Tables_number 9
_symmetry_space_group_name_Hall 'C -2yc'
_symmetry_space_group_name_H-M 'C 1 c 1'
_atom_sites_solution_hydrogens geom
_atom_sites_solution_primary direct
_atom_sites_solution_secondary difmap
_audit_creation_date 2012-09-13T15:37:41-00:00
_audit_creation_method 'WinGX routine CIF_UPDATE'
_cell_angle_alpha 90
_cell_angle_beta 98.561(8)
_cell_angle_gamma 90
_cell_formula_units_Z 4
_cell_length_a 11.1484(9)
_cell_length_b 14.8319(12)
_cell_length_c 14.8211(11)
_cell_measurement_reflns_used 2674
_cell_measurement_temperature 170(2)
_cell_measurement_theta_max 31.7831
_cell_measurement_theta_min 3.0923
_cell_volume 2423.4(3)
_computing_cell_refinement
;
        CrysAlis RED, Oxford Diffraction Ltd.,
        Version 1.171.33.52 (release 06-11-2009 CrysAlis171 .NET)
        (compiled Nov  6 2009,16:24:50)
;
_computing_data_collection
;
        CrysAlis CCD, Oxford Diffraction Ltd.,
        Version 1.171.33.52 (release 06-11-2009 CrysAlis171 .NET)
        (compiled Nov  6 2009,16:24:50)
;
_computing_data_reduction
;
        CrysAlis RED, Oxford Diffraction Ltd.,
        Version 1.171.33.52 (release 06-11-2009 CrysAlis171 .NET)
        (compiled Nov  6 2009,16:24:50)
;
_computing_structure_refinement 'SHELXL-97 (Sheldrick, 1997)'
_diffrn_ambient_temperature 170(2)
_diffrn_detector_area_resol_mean 8.3622
_diffrn_measured_fraction_theta_full 0.997
_diffrn_measured_fraction_theta_max 0.997
_diffrn_measurement_device_type 'Xcalibur, Sapphire2, large Be window'
_diffrn_measurement_method '\w scans'
_diffrn_orient_matrix_UB_11 -0.0452186065
_diffrn_orient_matrix_UB_12 0.03177267
_diffrn_orient_matrix_UB_13 -0.0173392313
_diffrn_orient_matrix_UB_21 0.0443184859
_diffrn_orient_matrix_UB_22 0.0260047557
_diffrn_orient_matrix_UB_23 -0.0179970671
_diffrn_orient_matrix_UB_31 -0.0115284069
_diffrn_orient_matrix_UB_32 -0.0245202973
_diffrn_orient_matrix_UB_33 -0.0414326454
_diffrn_radiation_monochromator graphite
_diffrn_radiation_type MoK\a
_diffrn_radiation_wavelength 0.71073
_diffrn_reflns_av_R_equivalents 0.0508
_diffrn_reflns_av_unetI/netI 0.1071
_diffrn_reflns_limit_h_max 13
_diffrn_reflns_limit_h_min -13
_diffrn_reflns_limit_k_max 17
_diffrn_reflns_limit_k_min -18
_diffrn_reflns_limit_l_max 16
_diffrn_reflns_limit_l_min -18
_diffrn_reflns_number 9238
_diffrn_reflns_theta_full 26.37
_diffrn_reflns_theta_max 26.37
_diffrn_reflns_theta_min 3.39
_exptl_absorpt_coefficient_mu 0.333
_exptl_absorpt_correction_T_max 0.986
_exptl_absorpt_correction_T_min 0.938
_exptl_absorpt_correction_type analytical
_exptl_absorpt_process_details
;
        CrysAlis RED, Oxford Diffraction Ltd.,
        Version 1.171.33.52 (release 06-11-2009 CrysAlis171 .NET)
        (compiled Nov  6 2009,16:24:50)
Analytical numeric absorption correction using a multifaceted crystal
                        model based on expressions derived by R.C. Clark & J.S.
        (Clark, R. C. & Reid, J. S. (1995). Acta Cryst. A51, 887-897)
;
_exptl_crystal_colour colourless
_exptl_crystal_density_diffrn 1.541
_exptl_crystal_density_method 'not measured'
_exptl_crystal_description chip
_exptl_crystal_F_000 1184
_exptl_crystal_recrystallization_method
;
slow evaporation of aqueous solution at room temperature
;
_exptl_crystal_size_max 0.3117
_exptl_crystal_size_mid 0.2036
_exptl_crystal_size_min 0.0613
_refine_diff_density_max 0.655
_refine_diff_density_min -0.61
_refine_diff_density_rms 0.066
_refine_ls_abs_structure_details
;
Flack H D (1983), Acta Cryst. A39, 876-881
1571 Friedel pairs
;
_refine_ls_abs_structure_Flack -0.07(8)
_refine_ls_extinction_method none
_refine_ls_goodness_of_fit_ref 0.901
_refine_ls_hydrogen_treatment constr
_refine_ls_matrix_type full
_refine_ls_number_parameters 325
_refine_ls_number_reflns 4053
_refine_ls_number_restraints 2
_refine_ls_restrained_S_all 0.901
_refine_ls_R_factor_all 0.0911
_refine_ls_R_factor_gt 0.0566
_refine_ls_shift/su_max 0
_refine_ls_shift/su_mean 0
_refine_ls_structure_factor_coef Fsqd
_refine_ls_weighting_details 'calc w=1/[\s^2^(Fo^2^)+(0.0637P)^2^+0.0000P] where P=(Fo^2^+2Fc^2^)/3'
_refine_ls_weighting_scheme calc
_refine_ls_wR_factor_gt 0.1143
_refine_ls_wR_factor_ref 0.1261
_reflns_number_gt 2501
_reflns_number_total 4053
_reflns_threshold_expression >2sigma(I)
_cod_data_source_file ic500491c_si_002.cif
_cod_data_source_block rm1-72co-a0
_cod_depositor_comments 'Adding full bibliography for 4338203.cif.'
_cod_original_sg_symbol_Hall C-2yc
_cod_original_sg_symbol_H-M Cc
_cod_database_code 4338203

loop_
_symmetry_equiv_pos_as_xyz
'x, y, z'
'x, -y, z+1/2'
'x+1/2, y+1/2, z'
'x+1/2, -y+1/2, z+1/2'

loop_
_atom_site_label
_atom_site_type_symbol
_atom_site_fract_x
_atom_site_fract_y
_atom_site_fract_z
_atom_site_U_iso_or_equiv
_atom_site_adp_type
_atom_site_occupancy
_atom_site_symmetry_multiplicity
_atom_site_calc_flag
_atom_site_refinement_flags
C1 C 0.9564(4) 0.3792(3) 0.3411(3) 0.0272(12) Uani 1 1 d .
H1A H 0.9736 0.3228 0.3096 0.033 Uiso 1 1 calc R
H1B H 0.8957 0.4139 0.2994 0.033 Uiso 1 1 calc R
C2 C 1.0717(5) 0.4339(4) 0.3618(4) 0.0329(13) Uani 1 1 d .
H2A H 1.1093 0.4388 0.3055 0.039 Uiso 1 1 calc R
H2B H 1.0507 0.4955 0.3797 0.039 Uiso 1 1 calc R
C3 C 1.2557(5) 0.4631(3) 0.4625(4) 0.0318(13) Uani 1 1 d .
H3A H 1.2157 0.5218 0.4692 0.038 Uiso 1 1 calc R
H3B H 1.3052 0.4696 0.4127 0.038 Uiso 1 1 calc R
C4 C 1.3414(5) 0.4430(4) 0.5515(4) 0.0355(14) Uani 1 1 d .
H4A H 1.386 0.3865 0.5438 0.043 Uiso 1 1 calc R
H4B H 1.4017 0.4923 0.563 0.043 Uiso 1 1 calc R
C5 C 1.2765(5) 0.4336(4) 0.6339(4) 0.0329(13) Uani 1 1 d .
H5A H 1.3364 0.4195 0.6883 0.04 Uiso 1 1 calc R
H5B H 1.2372 0.4916 0.6451 0.04 Uiso 1 1 calc R
C6 C 1.2307(5) 0.2672(3) 0.6230(4) 0.0305(12) Uani 1 1 d .
H6A H 1.2973 0.2633 0.5857 0.037 Uiso 1 1 calc R
H6B H 1.2641 0.2513 0.6866 0.037 Uiso 1 1 calc R
C7 C 1.1337(5) 0.2028(3) 0.5876(3) 0.0283(12) Uani 1 1 d .
H7A H 1.075 0.1995 0.6315 0.034 Uiso 1 1 calc R
H7B H 1.1701 0.1422 0.5845 0.034 Uiso 1 1 calc R
C8 C 0.9620(4) 0.1633(3) 0.4757(4) 0.0261(12) Uani 1 1 d .
H8A H 0.9216 0.1583 0.5306 0.031 Uiso 1 1 calc R
H8B H 0.993 0.1027 0.463 0.031 Uiso 1 1 calc R
C9 C 0.8683(4) 0.1917(3) 0.3952(3) 0.0269(12) Uani 1 1 d .
H9A H 0.9076 0.195 0.3396 0.032 Uiso 1 1 calc R
H9B H 0.8038 0.1453 0.3848 0.032 Uiso 1 1 calc R
C10 C 0.8113(4) 0.2822(3) 0.4104(4) 0.0283(12) Uani 1 1 d .
H10A H 0.7515 0.2975 0.3563 0.034 Uiso 1 1 calc R
H10B H 0.7674 0.2779 0.4636 0.034 Uiso 1 1 calc R
C11 C 1.1449(5) 0.2234(3) 0.4226(4) 0.0293(12) Uani 1 1 d .
H11A H 1.0932 0.2077 0.3645 0.035 Uiso 1 1 calc R
H11B H 1.2046 0.1741 0.4369 0.035 Uiso 1 1 calc R
C12 C 1.2147(4) 0.3103(3) 0.4074(3) 0.0256(12) Uani 1 1 d .
H12A H 1.2978 0.3049 0.4415 0.031 Uiso 1 1 calc R
H12B H 1.222 0.3144 0.3418 0.031 Uiso 1 1 calc R
C13 C 0.8564(5) 0.4389(3) 0.4686(3) 0.0262(12) Uani 1 1 d .
H13A H 0.9201 0.486 0.4763 0.031 Uiso 1 1 calc R
H13B H 0.7863 0.4627 0.4265 0.031 Uiso 1 1 calc R
C14 C 0.8181(4) 0.4194(3) 0.5588(3) 0.0238(11) Uani 1 1 d .
C15 C 0.6972(4) 0.4311(4) 0.5697(4) 0.0303(13) Uani 1 1 d .
H15 H 0.6383 0.4479 0.5194 0.036 Uiso 1 1 calc R
C16 C 0.6646(4) 0.4179(4) 0.6542(4) 0.0317(13) Uani 1 1 d .
H16 H 0.5836 0.4282 0.6645 0.038 Uiso 1 1 calc R
C17 C 0.7520(5) 0.3894(4) 0.7240(4) 0.0299(12) Uani 1 1 d .
H17 H 0.7318 0.3794 0.7833 0.036 Uiso 1 1 calc R
C18 C 0.8688(5) 0.3756(3) 0.7073(3) 0.0265(12) Uani 1 1 d .
C19 C 0.9648(5) 0.3441(3) 0.7816(4) 0.0272(12) Uani 1 1 d .
N1 N 0.9046(3) 0.3562(3) 0.4269(3) 0.0219(9) Uani 1 1 d .
H1 H 0.9683 0.3343 0.4689 0.026 Uiso 1 1 calc R
N2 N 1.1614(4) 0.3955(3) 0.4348(3) 0.0257(10) Uani 1 1 d .
N3 N 1.1827(3) 0.3609(3) 0.6199(3) 0.0277(10) Uani 1 1 d .
H3C H 1.1332 0.3666 0.664 0.033 Uiso 1 1 calc R
H3D H 1.1354 0.3697 0.5643 0.033 Uiso 1 1 calc R
N4 N 1.0666(3) 0.2260(2) 0.4958(3) 0.0212(9) Uani 1 1 d .
N5 N 0.9041(3) 0.3895(3) 0.6254(3) 0.0243(10) Uani 1 1 d .
O1 O 1.0709(3) 0.3351(2) 0.7737(2) 0.0329(9) Uani 1 1 d .
O2 O 0.9218(3) 0.3301(3) 0.8584(2) 0.0394(10) Uani 1 1 d .
H2 H 0.9782 0.3126 0.8987 0.059 Uiso 1 1 calc R
O3 O 0.9340(4) 0.1046(3) 0.7263(3) 0.0630(13) Uani 1 1 d .
O4 O 1.0044(5) -0.0187(3) 0.8151(3) 0.0608(13) Uani 1 1 d .
O5 O 1.1414(3) 0.0868(3) 0.7737(3) 0.0418(10) Uani 1 1 d .
O6 O 1.0131(4) 0.1261(3) 0.8784(3) 0.0520(11) Uani 1 1 d .
O7 O 1.0348(7) 0.7305(4) 0.5203(3) 0.117(3) Uani 1 1 d .
O8 O 1.0157(11) 0.5949(5) 0.5878(6) 0.191(5) Uani 1 1 d .
O9 O 1.1962(6) 0.6709(5) 0.5985(7) 0.154(3) Uani 1 1 d .
O10 O 1.0453(5) 0.7212(3) 0.6725(3) 0.0816(16) Uani 1 1 d .
Cl1 Cl 1.02300(11) 0.07508(9) 0.79848(8) 0.0320(3) Uani 1 1 d .
Cl2 Cl 1.06435(15) 0.67483(11) 0.59505(10) 0.0504(4) Uani 1 1 d .

loop_
_atom_site_aniso_label
_atom_site_aniso_U_11
_atom_site_aniso_U_22
_atom_site_aniso_U_33
_atom_site_aniso_U_23
_atom_site_aniso_U_13
_atom_site_aniso_U_12
C1 0.032(3) 0.030(3) 0.020(3) 0.000(2) 0.003(2) 0.004(2)
C2 0.043(3) 0.031(3) 0.026(3) 0.010(2) 0.010(3) 0.007(3)
C3 0.032(3) 0.025(3) 0.040(3) 0.003(2) 0.011(3) -0.007(2)
C4 0.034(3) 0.036(3) 0.035(3) 0.002(3) -0.001(3) -0.015(3)
C5 0.029(3) 0.035(3) 0.034(3) -0.004(3) 0.000(2) -0.014(3)
C6 0.033(3) 0.028(3) 0.028(3) 0.005(2) -0.003(2) 0.002(2)
C7 0.028(3) 0.031(3) 0.023(3) 0.007(2) -0.002(2) -0.001(2)
C8 0.027(3) 0.016(3) 0.035(3) -0.005(2) 0.006(2) 0.003(2)
C9 0.026(3) 0.023(3) 0.030(3) -0.005(2) 0.001(2) -0.009(2)
C10 0.026(3) 0.030(3) 0.028(3) -0.002(2) -0.001(2) -0.003(2)
C11 0.029(3) 0.029(3) 0.031(3) -0.001(2) 0.008(3) 0.005(2)
C12 0.031(3) 0.023(3) 0.025(3) 0.002(2) 0.014(2) 0.002(2)
C13 0.032(3) 0.022(3) 0.023(3) -0.003(2) 0.003(2) 0.006(2)
C14 0.028(3) 0.021(3) 0.023(3) 0.000(2) 0.005(2) 0.005(2)
C15 0.022(3) 0.039(3) 0.027(3) -0.006(2) -0.007(2) 0.007(3)
C16 0.017(3) 0.043(3) 0.036(3) -0.007(3) 0.006(2) 0.002(2)
C17 0.026(3) 0.036(3) 0.028(3) -0.003(2) 0.007(2) -0.004(2)
C18 0.030(3) 0.023(3) 0.027(3) -0.001(2) 0.007(2) -0.007(2)
C19 0.036(3) 0.023(3) 0.024(3) 0.001(2) 0.009(2) -0.001(2)
N1 0.023(2) 0.024(2) 0.019(2) 0.0020(17) 0.0022(18) 0.0012(17)
N2 0.024(2) 0.024(2) 0.029(2) 0.0000(19) 0.0033(19) 0.0011(19)
N3 0.029(2) 0.034(3) 0.021(2) 0.0008(18) 0.0034(19) -0.004(2)
N4 0.024(2) 0.024(2) 0.015(2) 0.0022(17) 0.0028(17) -0.0059(18)
N5 0.028(2) 0.026(2) 0.020(2) 0.0002(18) 0.0060(19) -0.0005(19)
O1 0.029(2) 0.046(2) 0.024(2) 0.0067(18) 0.0030(17) 0.0024(19)
O2 0.029(2) 0.066(3) 0.023(2) 0.0149(19) 0.0047(17) -0.0002(19)
O3 0.048(3) 0.093(4) 0.042(3) 0.017(2) -0.011(2) -0.011(3)
O4 0.090(3) 0.036(2) 0.064(3) 0.006(2) 0.039(3) -0.011(2)
O5 0.033(2) 0.048(3) 0.046(3) -0.0065(19) 0.0116(19) -0.0090(19)
O6 0.049(3) 0.066(3) 0.043(3) -0.018(2) 0.013(2) 0.005(2)
O7 0.203(7) 0.102(5) 0.031(3) 0.011(3) -0.030(4) -0.064(5)
O8 0.360(13) 0.097(5) 0.122(6) -0.021(5) 0.055(7) -0.153(7)
O9 0.082(5) 0.154(7) 0.228(10) -0.004(6) 0.028(6) 0.040(5)
O10 0.112(4) 0.090(4) 0.051(3) -0.011(3) 0.039(3) -0.028(3)
Cl1 0.0333(7) 0.0371(8) 0.0251(7) 0.0008(6) 0.0022(6) -0.0040(7)
Cl2 0.0727(12) 0.0472(10) 0.0307(8) 0.0053(7) 0.0060(8) 0.0181(9)

loop_
_atom_type_symbol
_atom_type_description
_atom_type_scat_dispersion_real
_atom_type_scat_dispersion_imag
_atom_type_scat_source
C C 0.0033 0.0016 'International Tables Vol C Tables 4.2.6.8 and 6.1.1.4'
H H 0 0 'International Tables Vol C Tables 4.2.6.8 and 6.1.1.4'
N N 0.0061 0.0033 'International Tables Vol C Tables 4.2.6.8 and 6.1.1.4'
O O 0.0106 0.006 'International Tables Vol C Tables 4.2.6.8 and 6.1.1.4'
Cl Cl 0.1484 0.1585 'International Tables Vol C Tables 4.2.6.8 and 6.1.1.4'

loop_
_exptl_crystal_face_index_h
_exptl_crystal_face_index_k
_exptl_crystal_face_index_l
_exptl_crystal_face_perp_dist
1 -1 1 0.025
-2 1 -2 0.02
-1 -2 0 0.085
1 1 1 0.075
-3 2 -4 0.02
1 -1 -1 0.09
-4 0 -1 0.04
12 9 7 0.08
0 2 3 0.135
0 4 -1 0.095
0 3 1 0.115

loop_
_geom_angle_atom_site_label_1
_geom_angle_atom_site_label_2
_geom_angle_atom_site_label_3
_geom_angle
C2 C1 N1 111.7(4)
C2 C1 H1A 109.3
N1 C1 H1A 109.3
C2 C1 H1B 109.3
N1 C1 H1B 109.3
H1A C1 H1B 107.9
N2 C2 C1 113.9(4)
N2 C2 H2A 108.8
C1 C2 H2A 108.8
N2 C2 H2B 108.8
C1 C2 H2B 108.8
H2A C2 H2B 107.7
N2 C3 C4 115.8(4)
N2 C3 H3A 108.3
C4 C3 H3A 108.3
N2 C3 H3B 108.3
C4 C3 H3B 108.3
H3A C3 H3B 107.4
C5 C4 C3 113.5(4)
C5 C4 H4A 108.9
C3 C4 H4A 108.9
C5 C4 H4B 108.9
C3 C4 H4B 108.9
H4A C4 H4B 107.7
N3 C5 C4 111.3(4)
N3 C5 H5A 109.4
C4 C5 H5A 109.4
N3 C5 H5B 109.4
C4 C5 H5B 109.4
H5A C5 H5B 108
C7 C6 N3 110.6(4)
C7 C6 H6A 109.5
N3 C6 H6A 109.5
C7 C6 H6B 109.5
N3 C6 H6B 109.5
H6A C6 H6B 108.1
C6 C7 N4 114.5(4)
C6 C7 H7A 108.6
N4 C7 H7A 108.6
C6 C7 H7B 108.6
N4 C7 H7B 108.6
H7A C7 H7B 107.6
N4 C8 C9 114.2(4)
N4 C8 H8A 108.7
C9 C8 H8A 108.7
N4 C8 H8B 108.7
C9 C8 H8B 108.7
H8A C8 H8B 107.6
C10 C9 C8 112.4(4)
C10 C9 H9A 109.1
C8 C9 H9A 109.1
C10 C9 H9B 109.1
C8 C9 H9B 109.1
H9A C9 H9B 107.8
N1 C10 C9 112.0(4)
N1 C10 H10A 109.2
C9 C10 H10A 109.2
N1 C10 H10B 109.2
C9 C10 H10B 109.2
H10A C10 H10B 107.9
N4 C11 C12 116.7(4)
N4 C11 H11A 108.1
C12 C11 H11A 108.1
N4 C11 H11B 108.1
C12 C11 H11B 108.1
H11A C11 H11B 107.3
N2 C12 C11 116.3(4)
N2 C12 H12A 108.2
C11 C12 H12A 108.2
N2 C12 H12B 108.2
C11 C12 H12B 108.2
H12A C12 H12B 107.4
C14 C13 N1 112.1(4)
C14 C13 H13A 109.2
N1 C13 H13A 109.2
C14 C13 H13B 109.2
N1 C13 H13B 109.2
H13A C13 H13B 107.9
N5 C14 C15 123.6(5)
N5 C14 C13 117.0(4)
C15 C14 C13 119.4(5)
C16 C15 C14 118.8(5)
C16 C15 H15 120.6
C14 C15 H15 120.6
C15 C16 C17 118.5(5)
C15 C16 H16 120.8
C17 C16 H16 120.8
C18 C17 C16 119.5(5)
C18 C17 H17 120.2
C16 C17 H17 120.2
N5 C18 C17 123.4(5)
N5 C18 C19 116.1(4)
C17 C18 C19 120.5(5)
O1 C19 O2 123.5(5)
O1 C19 C18 124.4(5)
O2 C19 C18 112.0(4)
C10 N1 C13 112.3(4)
C10 N1 C1 111.6(4)
C13 N1 C1 111.4(4)
C10 N1 H1 107
C13 N1 H1 107
C1 N1 H1 107
C3 N2 C2 108.7(4)
C3 N2 C12 111.1(4)
C2 N2 C12 112.6(4)
C6 N3 C5 115.4(4)
C6 N3 H3C 108.4
C5 N3 H3C 108.4
C6 N3 H3D 108.4
C5 N3 H3D 108.4
H3C N3 H3D 107.5
C8 N4 C11 111.4(4)
C8 N4 C7 108.1(4)
C11 N4 C7 112.9(4)
C14 N5 C18 116.1(4)
C19 O2 H2 109.5
O3 Cl1 O6 109.4(3)
O3 Cl1 O5 109.7(3)
O6 Cl1 O5 109.7(2)
O3 Cl1 O4 109.1(3)
O6 Cl1 O4 110.0(3)
O5 Cl1 O4 108.9(3)
O8 Cl2 O10 114.1(5)
O8 Cl2 O7 115.5(5)
O10 Cl2 O7 108.7(4)
O8 Cl2 O9 111.7(7)
O10 Cl2 O9 105.6(5)
O7 Cl2 O9 99.8(5)

loop_
_geom_bond_atom_site_label_1
_geom_bond_atom_site_label_2
_geom_bond_distance
C1 C2 1.512(7)
C1 N1 1.512(6)
C1 H1A 0.99
C1 H1B 0.99
C2 N2 1.474(6)
C2 H2A 0.99
C2 H2B 0.99
C3 N2 1.466(6)
C3 C4 1.539(7)
C3 H3A 0.99
C3 H3B 0.99
C4 C5 1.515(7)
C4 H4A 0.99
C4 H4B 0.99
C5 N3 1.496(6)
C5 H5A 0.99
C5 H5B 0.99
C6 C7 1.479(7)
C6 N3 1.487(6)
C6 H6A 0.99
C6 H6B 0.99
C7 N4 1.492(6)
C7 H7A 0.99
C7 H7B 0.99
C8 N4 1.486(6)
C8 C9 1.524(7)
C8 H8A 0.99
C8 H8B 0.99
C9 C10 1.517(7)
C9 H9A 0.99
C9 H9B 0.99
C10 N1 1.507(6)
C10 H10A 0.99
C10 H10B 0.99
C11 N4 1.490(6)
C11 C12 1.539(6)
C11 H11A 0.99
C11 H11B 0.99
C12 N2 1.478(6)
C12 H12A 0.99
C12 H12B 0.99
C13 C14 1.493(7)
C13 N1 1.507(6)
C13 H13A 0.99
C13 H13B 0.99
C14 N5 1.345(6)
C14 C15 1.392(7)
C15 C16 1.369(7)
C15 H15 0.95
C16 C17 1.378(7)
C16 H16 0.95
C17 C18 1.376(7)
C17 H17 0.95
C18 N5 1.346(6)
C18 C19 1.493(7)
C19 O1 1.213(6)
C19 O2 1.315(6)
N1 H1 0.93
N3 H3C 0.92
N3 H3D 0.92
O2 H2 0.84
O3 Cl1 1.415(4)
O4 Cl1 1.433(4)
O5 Cl1 1.433(4)
O6 Cl1 1.424(4)
O7 Cl2 1.381(5)
O8 Cl2 1.302(6)
O9 Cl2 1.465(6)
O10 Cl2 1.381(5)

loop_
_geom_hbond_atom_site_label_D
_geom_hbond_atom_site_label_H
_geom_hbond_atom_site_label_A
_geom_hbond_distance_DH
_geom_hbond_distance_HA
_geom_hbond_distance_DA
_geom_hbond_angle_DHA
_geom_hbond_site_symmetry_A
N1 H1 N4 0.93 1.95 2.736(5) 140.7 .
N3 H3C O1 0.92 1.92 2.782(5) 155.6 .
N3 H3D N2 0.92 2.02 2.766(6) 137.3 .
O2 H2 O7 0.84 1.93 2.692(6) 150.7 2_565
